data_7226588
loop_
_publ_author_name
'G\'omez, Ver\'onica'
'Fuhr, Olaf'
'Ruben, Mario'

_publ_section_title
;
 Structural diversity in substituted-pyridinium iodo- and bromoplumbates:
 a matter of halide and temperature
;
_journal_issue 42
_journal_name_full CrystEngComm
_journal_page_first 8207
_journal_paper_doi 10.1039/C6CE01684G
_journal_volume 18
_journal_year 2016
_chemical_formula_moiety 'I10 Pb3, 4(C5 H5 Br N)'
_chemical_formula_sum 'C20 H20 Br4 I10 N4 Pb3'
_chemical_formula_weight 2526.61
_space_group_crystal_system monoclinic
_space_group_IT_number 12
_space_group_name_Hall '-C 2y'
_space_group_name_H-M_alt 'C 1 2/m 1'
_symmetry_space_group_name_Hall '-C 2y'
_symmetry_space_group_name_H-M 'C 1 2/m 1'
_atom_sites_solution_hydrogens geom
_audit_creation_date 2015-11-26
_audit_creation_method
;
Olex2 1.2
(compiled 2015.09.30 svn.r3233 for OlexSys, GUI svn.r5103)
;
_audit_update_record
;
2016-07-25 deposited with the CCDC.
2016-09-20 downloaded from the CCDC.
;
_cell_angle_alpha 90
_cell_angle_beta 107.617(8)
_cell_angle_gamma 90
_cell_formula_units_Z 2
_cell_length_a 23.010(2)
_cell_length_b 9.6665(7)
_cell_length_c 11.1481(12)
_cell_measurement_reflns_used 14896
_cell_measurement_temperature 180.15
_cell_measurement_theta_max 26.09
_cell_measurement_theta_min 1.92
_cell_volume 2363.3(4)
_computing_molecular_graphics 'Olex2 (Dolomanov et al., 2009)'
_computing_publication_material 'Olex2 (Dolomanov et al., 2009)'
_computing_structure_refinement 'ShelXL (Sheldrick, 2015)'
_computing_structure_solution 'ShelXS (Sheldrick, 2008)'
_diffrn_ambient_temperature 180.15
_diffrn_detector 'image plate ( 34 cm diameter )'
_diffrn_detector_area_resol_mean 6.67
_diffrn_detector_type STOE
_diffrn_measured_fraction_theta_full 0.950
_diffrn_measured_fraction_theta_max 0.987
_diffrn_measurement_device '2-circle goniometer'
_diffrn_measurement_device_type 'STOE IPDS2'
_diffrn_measurement_method 'rotation method'
_diffrn_radiation_collimation '0.5 mm diameter, monocapillary'
_diffrn_radiation_monochromator 'plane graphite'
_diffrn_radiation_polarisn_norm 0
_diffrn_radiation_probe x-ray
_diffrn_radiation_type MoK\a
_diffrn_radiation_wavelength 0.71073
_diffrn_reflns_av_R_equivalents 0.0386
_diffrn_reflns_av_unetI/netI 0.0241
_diffrn_reflns_Laue_measured_fraction_full 0.950
_diffrn_reflns_Laue_measured_fraction_max 0.987
_diffrn_reflns_limit_h_max 26
_diffrn_reflns_limit_h_min -27
_diffrn_reflns_limit_k_max 11
_diffrn_reflns_limit_k_min -10
_diffrn_reflns_limit_l_max 13
_diffrn_reflns_limit_l_min -13
_diffrn_reflns_number 7187
_diffrn_reflns_point_group_measured_fraction_full 0.950
_diffrn_reflns_point_group_measured_fraction_max 0.987
_diffrn_reflns_theta_full 26.000
_diffrn_reflns_theta_max 25.617
_diffrn_reflns_theta_min 2.229
_diffrn_source 'sealed X-ray tube, 12 x 0.4 mm fine focus'
_diffrn_source_current 40
_diffrn_source_power 2.000
_diffrn_source_target Mo
_diffrn_source_type 'sealed X-ray tube'
_diffrn_source_voltage 50
_exptl_absorpt_coefficient_mu 20.591
_exptl_absorpt_correction_T_max 0.1806
_exptl_absorpt_correction_T_min 0.0308
_exptl_absorpt_correction_type integration
_exptl_crystal_colour yellow
_exptl_crystal_colour_primary yellow
_exptl_crystal_density_diffrn 3.551
_exptl_crystal_description needle
_exptl_crystal_F_000 2168
_exptl_crystal_size_max 0.47
_exptl_crystal_size_mid 0.15
_exptl_crystal_size_min 0.13
_refine_diff_density_max 0.893
_refine_diff_density_min -1.146
_refine_diff_density_rms 0.169
_refine_ls_extinction_coef 0.00224(7)
_refine_ls_extinction_expression Fc^*^=kFc[1+0.001xFc^2^\l^3^/sin(2\q)]^-1/4^
_refine_ls_extinction_method SHELXL
_refine_ls_goodness_of_fit_ref 1.124
_refine_ls_hydrogen_treatment constr
_refine_ls_matrix_type full
_refine_ls_number_parameters 111
_refine_ls_number_reflns 2341
_refine_ls_number_restraints 0
_refine_ls_restrained_S_all 1.124
_refine_ls_R_factor_all 0.0245
_refine_ls_R_factor_gt 0.0232
_refine_ls_shift/su_max 0.001
_refine_ls_shift/su_mean 0.000
_refine_ls_structure_factor_coef Fsqd
_refine_ls_weighting_details 'w=1/[\s^2^(Fo^2^)+(0.0316P)^2^+4.2525P] where P=(Fo^2^+2Fc^2^)/3'
_refine_ls_weighting_scheme calc
_refine_ls_wR_factor_gt 0.0559
_refine_ls_wR_factor_ref 0.0564
_reflns_Friedel_coverage 0.000
_reflns_number_gt 2230
_reflns_number_total 2341
_reflns_threshold_expression 'I > 2\s(I)'
_cod_data_source_file c6ce01684g2.cif
_cod_data_source_block vp-68
_cod_depositor_comments 'Adding full bibliography for 7226587--7226601.cif.'
_cod_database_code 7226588
_shelxl_version_number 2014/6
_shelx_space_group_comment
;
The symmetry employed for this shelxl refinement is uniquely defined
by the following loop, which should always be used as a source of
symmetry information in preference to the above space-group names.
They are only intended as comments.
;
_olex2_refinement_description
;
1. Fixed Uiso
 At 1.2 times of:
  All C(H) groups, All C(H,H) groups, All N(H) groups
2. Shared sites
{N2, C7}
{N1, C3}
3. Uiso/Uaniso restraints and constraints
Uanis(N1) = Uanis(C3)
Uanis(N2) = Uanis(C7)
4. Others
 Fixed Sof: N1(0.5) H1(0.5) C3(0.5) H3(0.5) H2A(0.5) H2B(0.5) H4A(0.25)
 H4B(0.25) N2(0.5) H2(0.5) H6A(0.5) H6B(0.5) H8A(0.25) H8B(0.25) C7(0.5) H7(0.5)
5.a Aromatic/amide H refined with riding coordinates:
 N1(H1), C3(H3), C2(H2A), C2(H2B), C4(H4A), C4(H4B), N2(H2), C6(H6A), C6(H6B),
 C8(H8A), C8(H8B), C7(H7)
;
_olex2_submission_special_instructions 'No special instructions were received'

loop_
_space_group_symop_operation_xyz
'x, y, z'
'-x, y, -z'
'x+1/2, y+1/2, z'
'-x+1/2, y+1/2, -z'
'-x, -y, -z'
'x, -y, z'
'-x+1/2, -y+1/2, -z'
'x+1/2, -y+1/2, z'

loop_
_atom_site_label
_atom_site_type_symbol
_atom_site_fract_x
_atom_site_fract_y
_atom_site_fract_z
_atom_site_U_iso_or_equiv
_atom_site_adp_type
_atom_site_occupancy
_atom_site_site_symmetry_order
_atom_site_calc_flag
_atom_site_refinement_flags_posn
_atom_site_refinement_flags_adp
_atom_site_refinement_flags_occupancy
_atom_site_disorder_assembly
_atom_site_disorder_group
Pb1 Pb 0.5000 0.0000 1.0000 0.03150(11) Uani 1 4 d S T P . .
Pb2 Pb 0.31943(2) 0.0000 0.91239(2) 0.02770(10) Uani 1 2 d S T P . .
I1 I 0.42220(2) 0.0000 1.19620(4) 0.03594(13) Uani 1 2 d S T P . .
I2 I 0.40441(2) 0.23223(3) 0.85139(3) 0.03796(11) Uani 1 1 d . . . . .
I3 I 0.2500 0.2500 1.0000 0.04241(14) Uani 1 2 d S T P . .
I4 I 0.22684(2) 0.0000 0.64661(4) 0.04912(15) Uani 1 2 d S T P . .
Br1 Br 0.56860(4) 0.0000 1.43610(7) 0.0518(2) Uani 1 2 d S T P . .
N1 N 0.7365(2) -0.1194(5) 1.6609(5) 0.0520(12) Uani 0.5 1 d . . . A 3
H1 H 0.7552 -0.1982 1.6870 0.062 Uiso 0.5 1 calc R . . A 3
C3 C 0.7365(2) -0.1194(5) 1.6609(5) 0.0520(12) Uani 0.5 1 d . . . A 4
H3 H 0.7567 -0.2044 1.6891 0.062 Uiso 0.5 1 calc R . . A 4
C1 C 0.6488(3) 0.0000 1.5420(6) 0.0389(15) Uani 1 2 d S T P A .
C2 C 0.6783(2) -0.1220(6) 1.5820(5) 0.0473(13) Uani 1 1 d . . . . .
H2A H 0.6585 -0.2077 1.5551 0.057 Uiso 0.5 1 calc R . . A 3
H2B H 0.6585 -0.2077 1.5551 0.057 Uiso 0.5 1 calc R . . A 4
C4 C 0.7662(4) 0.0000 1.7003(8) 0.0496(18) Uani 1 2 d S T P . .
H4A H 0.8070 0.0000 1.7544 0.059 Uiso 0.5 2 calc RS T P A 3
H4B H 0.8070 0.0000 1.7544 0.059 Uiso 0.5 2 calc RS T P A 4
Br2 Br 0.07789(3) 0.0000 0.43643(7) 0.04500(19) Uani 1 2 d S T P . .
N2 N -0.0829(2) -0.1196(5) 0.1833(5) 0.0484(12) Uani 0.5 1 d . . . B 1
H2 H -0.1009 -0.1982 0.1540 0.058 Uiso 0.5 1 calc R . . B 1
C5 C 0.0012(3) 0.0000 0.3151(6) 0.0366(14) Uani 1 2 d S T P B .
C6 C -0.0273(2) -0.1227(5) 0.2702(5) 0.0434(11) Uani 1 1 d . . . . .
H6A H -0.0081 -0.2085 0.2999 0.052 Uiso 0.5 1 calc R . . B 1
H6B H -0.0081 -0.2085 0.2999 0.052 Uiso 0.5 1 calc R . . B 2
C8 C -0.1115(4) 0.0000 0.1402(8) 0.0477(18) Uani 1 2 d S T P . .
H8A H -0.1511 0.0000 0.0806 0.057 Uiso 0.5 2 calc RS T P B 1
H8B H -0.1511 0.0000 0.0806 0.057 Uiso 0.5 2 calc RS T P B 2
C7 C -0.0829(2) -0.1196(5) 0.1833(5) 0.0484(12) Uani 0.5 1 d . . . B 2
H7 H -0.1024 -0.2045 0.1516 0.058 Uiso 0.5 1 calc R . . B 2

loop_
_atom_site_aniso_label
_atom_site_aniso_U_11
_atom_site_aniso_U_22
_atom_site_aniso_U_33
_atom_site_aniso_U_23
_atom_site_aniso_U_13
_atom_site_aniso_U_12
Pb1 0.02591(18) 0.03147(18) 0.0377(2) 0.000 0.01052(14) 0.000
Pb2 0.02621(14) 0.02768(14) 0.02899(14) 0.000 0.00801(10) 0.000
I1 0.0346(2) 0.0436(2) 0.0277(2) 0.000 0.00660(17) 0.000
I2 0.03575(19) 0.03186(17) 0.0497(2) 0.00940(13) 0.01806(15) 0.00146(12)
I3 0.0360(2) 0.0395(2) 0.0546(3) -0.0144(2) 0.0179(2) 0.00249(19)
I4 0.0427(3) 0.0646(3) 0.0317(2) 0.000 -0.00145(19) 0.000
Br1 0.0401(4) 0.0740(5) 0.0380(4) 0.000 0.0068(3) 0.000
N1 0.056(3) 0.040(3) 0.054(3) 0.011(2) 0.008(2) 0.004(2)
C3 0.056(3) 0.040(3) 0.054(3) 0.011(2) 0.008(2) 0.004(2)
C1 0.039(4) 0.051(4) 0.027(3) 0.000 0.011(3) 0.000
C2 0.049(3) 0.043(3) 0.047(3) 0.005(2) 0.010(2) -0.008(2)
C4 0.043(4) 0.049(4) 0.050(4) 0.000 0.004(3) 0.000
Br2 0.0386(4) 0.0508(4) 0.0398(4) 0.000 0.0032(3) 0.000
N2 0.044(3) 0.040(3) 0.054(3) -0.012(2) 0.003(2) -0.001(2)
C5 0.035(3) 0.040(4) 0.035(3) 0.000 0.010(3) 0.000
C6 0.045(3) 0.036(3) 0.048(3) -0.005(2) 0.012(2) 0.003(2)
C8 0.035(4) 0.044(4) 0.060(5) 0.000 0.008(3) 0.000
C7 0.044(3) 0.040(3) 0.054(3) -0.012(2) 0.003(2) -0.001(2)

loop_
_atom_type_symbol
_atom_type_description
_atom_type_scat_dispersion_real
_atom_type_scat_dispersion_imag
_atom_type_scat_source
C C 0.0033 0.0016 'International Tables Vol C Tables 4.2.6.8 and 6.1.1.4'
H H 0.0000 0.0000 'International Tables Vol C Tables 4.2.6.8 and 6.1.1.4'
Br Br -0.2901 2.4595 'International Tables Vol C Tables 4.2.6.8 and 6.1.1.4'
I I -0.4742 1.8119 'International Tables Vol C Tables 4.2.6.8 and 6.1.1.4'
N N 0.0061 0.0033 'International Tables Vol C Tables 4.2.6.8 and 6.1.1.4'
Pb Pb -3.3944 10.1111 'International Tables Vol C Tables 4.2.6.8 and 6.1.1.4'

loop_
_exptl_crystal_face_index_h
_exptl_crystal_face_index_k
_exptl_crystal_face_index_l
_exptl_crystal_face_perp_dist
-1 2 0 0.2050
0 0 -1 0.0450
0 0 1 0.0950
-2 0 1 0.0290
1 0 0 0.0750
-1 0 0 0.0540
0 -1 0 0.2770

loop_
_geom_angle_atom_site_label_1
_geom_angle_atom_site_label_2
_geom_angle_atom_site_label_3
_geom_angle
_geom_angle_site_symmetry_1
_geom_angle_site_symmetry_3
I1 Pb1 I1 180.0 5_657 .
I1 Pb1 I2 85.182(10) . 6
I1 Pb1 I2 94.818(10) 5_657 6
I1 Pb1 I2 94.818(10) . 5_657
I1 Pb1 I2 94.819(10) 5_657 .
I1 Pb1 I2 85.182(10) 5_657 2_657
I1 Pb1 I2 85.181(10) . .
I1 Pb1 I2 94.818(10) . 2_657
I1 Pb1 I2 85.182(10) 5_657 5_657
I2 Pb1 I2 88.142(14) 2_657 5_657
I2 Pb1 I2 91.858(14) 6 5_657
I2 Pb1 I2 91.859(15) 2_657 .
I2 Pb1 I2 180.0 6 2_657
I2 Pb1 I2 88.141(14) 6 .
I2 Pb1 I2 180.0 5_657 .
I2 Pb2 I1 84.114(11) 6 .
I2 Pb2 I1 84.114(11) . .
I2 Pb2 I2 89.712(14) . 6
I2 Pb2 I3 85.898(8) . .
I2 Pb2 I3 172.377(9) 6 .
I2 Pb2 I3 85.899(8) 6 4_547
I2 Pb2 I3 172.377(9) . 4_547
I3 Pb2 I1 89.233(9) . .
I3 Pb2 I1 89.233(8) 4_547 .
I3 Pb2 I3 97.759(9) 4_547 .
I4 Pb2 I1 178.584(14) . .
I4 Pb2 I2 94.887(12) . 6
I4 Pb2 I2 94.887(12) . .
I4 Pb2 I3 91.698(10) . .
I4 Pb2 I3 91.698(10) . 4_547
Pb1 I1 Pb2 74.646(12) . .
Pb2 I2 Pb1 76.529(10) . .
Pb2 I3 Pb2 180.0 7_557 .
C2 N1 H1 119.0 . .
C4 N1 H1 119.0 . .
C4 N1 C2 122.0(6) . .
C2 C3 H3 119.0 . .
C4 C3 H3 119.0 . .
C4 C3 C2 122.0(6) . .
C2 C1 Br1 120.3(3) 6 .
C2 C1 Br1 120.3(4) . .
C2 C1 C2 119.3(7) 6 .
N1 C2 C1 119.3(6) . .
N1 C2 H2A 120.4 . .
C3 C2 C1 119.3(6) . .
C3 C2 H2B 120.4 . .
C1 C2 H2A 120.4 . .
C1 C2 H2B 120.4 . .
N1 C4 N1 118.1(7) . 6
N1 C4 H4A 120.9 6 .
N1 C4 H4A 120.9 . .
C3 C4 C3 118.1(7) . 6
C3 C4 H4B 120.9 6 .
C3 C4 H4B 120.9 . .
C6 N2 H2 119.0 . .
C8 N2 H2 119.0 . .
C8 N2 C6 122.0(5) . .
C6 C5 Br2 120.3(3) 6 .
C6 C5 Br2 120.3(3) . .
C6 C5 C6 119.4(7) . 6
N2 C6 C5 119.0(5) . .
N2 C6 H6A 120.5 . .
C5 C6 H6A 120.5 . .
C5 C6 H6B 120.5 . .
C7 C6 C5 119.0(5) . .
C7 C6 H6B 120.5 . .
N2 C8 N2 118.5(7) . 6
N2 C8 H8A 120.7 6 .
N2 C8 H8A 120.7 . .
C7 C8 H8B 120.7 6 .
C7 C8 H8B 120.7 . .
C7 C8 C7 118.5(7) . 6
C6 C7 H7 119.0 . .
C8 C7 C6 122.0(5) . .
C8 C7 H7 119.0 . .

loop_
_geom_bond_atom_site_label_1
_geom_bond_atom_site_label_2
_geom_bond_distance
_geom_bond_site_symmetry_2
Pb1 I1 3.2184(5) 5_657
Pb1 I1 3.2185(5) .
Pb1 I2 3.2275(4) 6
Pb1 I2 3.2275(4) 2_657
Pb1 I2 3.2275(4) 5_657
Pb1 I2 3.2275(4) .
Pb2 I1 3.3276(6) .
Pb2 I2 3.1827(4) .
Pb2 I2 3.1828(4) 6
Pb2 I3 3.2079(2) 4_547
Pb2 I3 3.2079(2) .
Pb2 I4 3.0818(6) .
I3 Pb2 3.2079(2) 7_557
Br1 C1 1.866(7) .
N1 H1 0.8800 .
N1 C2 1.361(8) .
N1 C4 1.345(7) .
C3 H3 0.9500 .
C3 C2 1.361(8) .
C3 C4 1.345(7) .
C1 C2 1.367(7) 6
C1 C2 1.367(7) .
C2 H2A 0.9500 .
C2 H2B 0.9500 .
C4 N1 1.345(7) 6
C4 C3 1.345(7) 6
C4 H4A 0.9500 .
C4 H4B 0.9500 .
Br2 C5 1.870(7) .
N2 H2 0.8800 .
N2 C6 1.353(7) .
N2 C8 1.345(7) .
C5 C6 1.374(6) 6
C5 C6 1.374(6) .
C6 H6A 0.9500 .
C6 H6B 0.9500 .
C6 C7 1.353(7) .
C8 N2 1.345(7) 6
C8 H8A 0.9500 .
C8 H8B 0.9500 .
C8 C7 1.345(7) .
C8 C7 1.345(7) 6
C7 H7 0.9500 .

loop_
_geom_torsion_atom_site_label_1
_geom_torsion_atom_site_label_2
_geom_torsion_atom_site_label_3
_geom_torsion_atom_site_label_4
_geom_torsion
_geom_torsion_site_symmetry_1
_geom_torsion_site_symmetry_4
Br1 C1 C2 N1 -178.9(4) . .
Br1 C1 C2 C3 -178.9(4) . .
C2 N1 C4 N1 1.0(13) . 6
C2 C3 C4 C3 1.0(13) . 6
C2 C1 C2 N1 0.0(10) 6 .
C2 C1 C2 C3 0.0(10) 6 .
C4 N1 C2 C1 -0.5(10) . .
C4 C3 C2 C1 -0.5(10) . .
Br2 C5 C6 N2 179.5(4) . .
Br2 C5 C6 C7 179.5(4) . .
C5 C6 C7 C8 -0.7(10) . .
C6 N2 C8 N2 1.6(12) . 6
C6 C5 C6 N2 -0.3(10) 6 .
C6 C5 C6 C7 -0.3(10) 6 .
C8 N2 C6 C5 -0.7(10) . .
C7 C8 C7 C6 1.6(12) 6 .
